data_7050203
loop_
_publ_author_name
'Golovko, Vladimir B.'
'Hope-Weeks, Louisa J.'
'Mays, Martin J.'
'McPartlin, Mary'
'Sloan, Anna M.'
'Woods, Anthony D.'

_publ_section_title
;
 Synthesis of cobalt-containing cyclophanes, and the formation of an
 unprecedented seven-membered cyclic diyneElectronic supplementary
 information (ESI) available: crystallographic data for complexes 8 and
 11. See http://www.rsc.org/suppdata/nj/b3/b310515f/
;
_journal_issue 4
_journal_name_full 'New Journal of Chemistry'
_journal_page_first 527
_journal_paper_doi 10.1039/b310515f
_journal_volume 28
_journal_year 2004
_chemical_formula_sum 'C34 H28 Cl1.5 Co4 O13 S2'
_chemical_formula_weight 997.58
_chemical_name_systematic
;
?
;
_space_group_IT_number 2
_symmetry_cell_setting triclinic
_symmetry_space_group_name_Hall '-P 1'
_symmetry_space_group_name_H-M 'P -1'
_atom_sites_solution_hydrogens geom
_atom_sites_solution_primary direct
_atom_sites_solution_secondary difmap
_audit_creation_method SHELXL-97
_cell_angle_alpha 69.498(2)
_cell_angle_beta 73.291(2)
_cell_angle_gamma 81.816(2)
_cell_formula_units_Z 2
_cell_length_a 12.4650(4)
_cell_length_b 12.9587(5)
_cell_length_c 13.8733(4)
_cell_measurement_temperature 180(2)
_cell_volume 2008.22(12)
_computing_structure_refinement 'SHELXL-97 (Sheldrick, 1997)'
_computing_structure_solution 'SHELXS-97 (Sheldrick, 1990)'
_diffrn_ambient_temperature 180(2)
_diffrn_measured_fraction_theta_full 0.994
_diffrn_measured_fraction_theta_max 0.994
_diffrn_radiation_monochromator graphite
_diffrn_radiation_source 'fine-focus sealed tube'
_diffrn_radiation_type MoK\a
_diffrn_radiation_wavelength 0.71069
_diffrn_reflns_av_R_equivalents 0.0415
_diffrn_reflns_av_sigmaI/netI 0.0776
_diffrn_reflns_limit_h_max 16
_diffrn_reflns_limit_h_min -15
_diffrn_reflns_limit_k_max 16
_diffrn_reflns_limit_k_min -16
_diffrn_reflns_limit_l_max 17
_diffrn_reflns_limit_l_min -17
_diffrn_reflns_number 18407
_diffrn_reflns_theta_full 27.46
_diffrn_reflns_theta_max 27.46
_diffrn_reflns_theta_min 3.70
_exptl_absorpt_coefficient_mu 1.887
_exptl_absorpt_correction_T_max 0.8337
_exptl_absorpt_correction_T_min 0.8052
_exptl_crystal_density_diffrn 1.650
_exptl_crystal_density_method 'not measured'
_exptl_crystal_F_000 1003
_exptl_crystal_size_max 0.12
_exptl_crystal_size_mid 0.12
_exptl_crystal_size_min 0.10
_refine_diff_density_max 0.950
_refine_diff_density_min -1.253
_refine_diff_density_rms 0.104
_refine_ls_extinction_method none
_refine_ls_goodness_of_fit_ref 1.046
_refine_ls_hydrogen_treatment mixed
_refine_ls_matrix_type full
_refine_ls_number_parameters 488
_refine_ls_number_reflns 9128
_refine_ls_number_restraints 11
_refine_ls_restrained_S_all 1.054
_refine_ls_R_factor_all 0.1009
_refine_ls_R_factor_gt 0.0549
_refine_ls_shift/su_max 0.001
_refine_ls_shift/su_mean 0.000
_refine_ls_structure_factor_coef Fsqd
_refine_ls_weighting_details 'calc w=1/[\s^2^(Fo^2^)+(0.0556P)^2^+2.9100P] where P=(Fo^2^+2Fc^2^)/3'
_refine_ls_weighting_scheme calc
_refine_ls_wR_factor_gt 0.1278
_refine_ls_wR_factor_ref 0.1477
_reflns_number_gt 5755
_reflns_number_total 9128
_reflns_threshold_expression >2sigma(I)
_cod_data_source_file b310515f.txt
_cod_data_source_block mm0207i_COMPOUND_17
_cod_original_sg_symbol_H-M P-1
_cod_original_formula_sum 'C34 H28 Cl1.50 Co4 O13 S2'
_cod_database_code 7050203

loop_
_symmetry_equiv_pos_as_xyz
'x, y, z'
'-x, -y, -z'

loop_
_atom_site_label
_atom_site_type_symbol
_atom_site_fract_x
_atom_site_fract_y
_atom_site_fract_z
_atom_site_U_iso_or_equiv
_atom_site_adp_type
_atom_site_occupancy
_atom_site_symmetry_multiplicity
_atom_site_calc_flag
_atom_site_refinement_flags
_atom_site_disorder_assembly
_atom_site_disorder_group
C0 C 0.9689(17) -0.8867(14) 0.8476(11) 0.1298(10) Uiso 0.50 1 d PD A 1
H0 H 1.0446 -0.9216 0.8534 0.156 Uiso 0.50 1 calc PR A 1
Co1 Co 0.93637(5) -0.32990(5) 0.63720(5) 0.02979(17) Uani 1 1 d . . .
S1 S 0.28177(12) 0.05752(13) 0.75165(12) 0.0529(4) Uani 1 1 d . . .
O1 O 0.4331(4) -0.2365(4) 0.7581(4) 0.0856(16) Uani 1 1 d . . .
C1 C 0.8472(4) -0.3583(4) 0.7858(3) 0.0283(10) Uani 1 1 d . . .
Cl1 Cl 0.9002(5) -0.8775(5) 0.9653(4) 0.1298(10) Uiso 0.50 1 d PD A 1
Co2 Co 0.98738(5) -0.30091(5) 0.78386(4) 0.02867(16) Uani 1 1 d . . .
S2 S 0.66732(12) -0.47687(11) 0.81102(12) 0.0473(3) Uani 1 1 d . . .
C2 C 0.8505(3) -0.2492(4) 0.7325(3) 0.0250(9) Uani 1 1 d . . .
Cl2 Cl 0.9889(5) -0.7635(5) 0.7468(4) 0.1298(10) Uiso 0.50 1 d PD A 1
Co3 Co 0.51256(5) 0.25688(5) 0.57257(4) 0.02370(15) Uani 1 1 d . . .
C3 C 0.7828(3) -0.1457(3) 0.7194(3) 0.0245(9) Uani 1 1 d . . .
Cl3 Cl 0.9014(5) -0.9739(5) 0.8118(5) 0.1298(10) Uiso 0.50 1 d PD A 1
Co4 Co 0.56459(5) 0.28341(5) 0.72046(4) 0.02626(16) Uani 1 1 d . . .
C4 C 0.7268(4) -0.1122(4) 0.8072(3) 0.0358(12) Uani 1 1 d . . .
H4 H 0.7359 -0.1559 0.8757 0.043 Uiso 1 1 calc R . .
C5 C 0.6589(4) -0.0177(4) 0.7970(3) 0.0368(12) Uani 1 1 d . . .
H5 H 0.6226 0.0030 0.8582 0.044 Uiso 1 1 calc R . .
C6 C 0.6424(4) 0.0483(3) 0.6980(3) 0.0244(9) Uani 1 1 d . . .
C7 C 0.6998(4) 0.0170(3) 0.6105(3) 0.0259(9) Uani 1 1 d . . .
H7 H 0.6913 0.0613 0.5420 0.031 Uiso 1 1 calc R . .
C8 C 0.7693(4) -0.0769(4) 0.6204(3) 0.0277(10) Uani 1 1 d . . .
H8 H 0.8087 -0.0952 0.5585 0.033 Uiso 1 1 calc R . .
C9 C 0.5647(4) 0.1446(3) 0.6891(3) 0.0243(9) Uani 1 1 d . . .
C10 C 0.4587(4) 0.1791(3) 0.7261(3) 0.0262(10) Uani 1 1 d . . .
C11 C 0.3476(4) 0.1410(4) 0.8002(3) 0.0326(11) Uani 1 1 d . . .
C12 C 0.2618(4) 0.2381(5) 0.8016(5) 0.0566(17) Uani 1 1 d . . .
H12C H 0.2846 0.2856 0.8332 0.085 Uiso 1 1 calc R . .
H12B H 0.1879 0.2102 0.8439 0.085 Uiso 1 1 calc R . .
H12A H 0.2582 0.2808 0.7286 0.085 Uiso 1 1 calc R . .
C13 C 0.3603(5) 0.0771(5) 0.9122(4) 0.0620(18) Uani 1 1 d . . .
H13C H 0.3893 0.1253 0.9389 0.093 Uiso 1 1 calc R . .
H13B H 0.4127 0.0134 0.9103 0.093 Uiso 1 1 calc R . .
H13A H 0.2871 0.0517 0.9594 0.093 Uiso 1 1 calc R . .
C14 C 0.3799(6) -0.0521(6) 0.7308(8) 0.106(3) Uani 1 1 d . . .
H14B H 0.3872 -0.0527 0.6580 0.127 Uiso 1 1 calc R . .
H14A H 0.4537 -0.0339 0.7323 0.127 Uiso 1 1 calc R . .
C15 C 0.3582(6) -0.1599(6) 0.8012(5) 0.084(3) Uani 1 1 d . . .
H15B H 0.2797 -0.1761 0.8115 0.101 Uiso 1 1 calc R . .
H15A H 0.3689 -0.1669 0.8713 0.101 Uiso 1 1 calc R . .
C16 C 0.4919(5) -0.3144(5) 0.8239(5) 0.0559(16) Uani 1 1 d . . .
H16B H 0.4458 -0.3789 0.8684 0.067 Uiso 1 1 calc R . .
H16A H 0.5116 -0.2825 0.8714 0.067 Uiso 1 1 calc R . .
C17 C 0.5957(5) -0.3485(4) 0.7536(4) 0.0461(13) Uani 1 1 d . . .
H17B H 0.6493 -0.2891 0.7269 0.055 Uiso 1 1 calc R . .
H17A H 0.5757 -0.3532 0.6912 0.055 Uiso 1 1 calc R . .
C18 C 0.7690(4) -0.4441(4) 0.8684(4) 0.0385(12) Uani 1 1 d . . .
C19 C 0.7028(5) -0.4041(5) 0.9617(4) 0.0537(15) Uani 1 1 d . . .
H19C H 0.7550 -0.3907 0.9966 0.081 Uiso 1 1 calc R . .
H19B H 0.6513 -0.4605 1.0130 0.081 Uiso 1 1 calc R . .
H19A H 0.6599 -0.3356 0.9349 0.081 Uiso 1 1 calc R . .
C20 C 0.8321(5) -0.5535(4) 0.9090(5) 0.0606(17) Uani 1 1 d . . .
H20C H 0.8836 -0.5441 0.9468 0.091 Uiso 1 1 calc R . .
H20B H 0.8748 -0.5775 0.8487 0.091 Uiso 1 1 calc R . .
H20A H 0.7784 -0.6091 0.9577 0.091 Uiso 1 1 calc R . .
C51 C 0.8968(13) -0.8545(12) 0.8080(10) 0.082(2) Uiso 0.50 1 d PD B 2
H51A H 0.8946 -0.7938 0.8354 0.122 Uiso 0.50 1 calc PR B 2
H51B H 0.8203 -0.8688 0.8119 0.122 Uiso 0.50 1 calc PR B 2
H51C H 0.9413 -0.8343 0.7338 0.122 Uiso 0.50 1 calc PR B 2
C52 C 0.9506(13) -0.9591(12) 0.8757(10) 0.082(2) Uiso 0.50 1 d PD B 2
H52A H 0.8984 -1.0192 0.8992 0.098 Uiso 0.50 1 calc PR B 2
H52B H 1.0195 -0.9796 0.8278 0.098 Uiso 0.50 1 calc PR B 2
C53 C 0.9787(13) -0.9590(10) 0.9626(9) 0.082(2) Uiso 0.50 1 d PD . 2
H53A H 0.9099 -0.9306 1.0043 0.098 Uiso 0.50 1 calc PR . 2
H53B H 1.0327 -0.8998 0.9350 0.098 Uiso 0.50 1 calc PR . 2
O101 O 0.7761(4) -0.3270(4) 0.5178(3) 0.0651(12) Uani 1 1 d . . .
C101 C 0.8366(4) -0.3310(4) 0.5664(4) 0.0407(12) Uani 1 1 d . . .
O102 O 1.0747(4) -0.1582(4) 0.4638(3) 0.0659(12) Uani 1 1 d . . .
C102 C 1.0230(4) -0.2252(5) 0.5289(4) 0.0407(12) Uani 1 1 d . . .
O103 O 1.0578(5) -0.5414(4) 0.6315(4) 0.0946(18) Uani 1 1 d . . .
C103 C 1.0115(5) -0.4602(5) 0.6341(4) 0.0530(15) Uani 1 1 d . . .
O201 O 0.9343(4) -0.2793(4) 0.9953(3) 0.0659(12) Uani 1 1 d . . .
C201 C 0.9546(4) -0.2871(4) 0.9122(4) 0.0409(12) Uani 1 1 d . . .
C202 C 1.0709(4) -0.1800(5) 0.7098(4) 0.0415(12) Uani 1 1 d . . .
O202 O 1.1207(4) -0.1036(4) 0.6623(3) 0.0651(12) Uani 1 1 d . . .
O203 O 1.1492(3) -0.4917(4) 0.8180(3) 0.0656(13) Uani 1 1 d . . .
C203 C 1.0876(4) -0.4178(5) 0.8044(4) 0.0414(12) Uani 1 1 d . . .
O301 O 0.7231(3) 0.3164(3) 0.4048(3) 0.0536(11) Uani 1 1 d . . .
C301 C 0.6422(4) 0.2951(4) 0.4675(3) 0.0339(11) Uani 1 1 d . . .
O302 O 0.3632(3) 0.4562(3) 0.5316(3) 0.0468(9) Uani 1 1 d . . .
C302 C 0.4196(4) 0.3790(4) 0.5459(3) 0.0308(10) Uani 1 1 d . . .
O303 O 0.4264(3) 0.1217(3) 0.4826(3) 0.0550(10) Uani 1 1 d . . .
C303 C 0.4584(4) 0.1739(4) 0.5180(4) 0.0364(11) Uani 1 1 d . . .
O401 O 0.4258(3) 0.4851(3) 0.7338(3) 0.0506(10) Uani 1 1 d . . .
C401 C 0.4783(4) 0.4073(4) 0.7284(4) 0.0359(11) Uani 1 1 d . . .
O402 O 0.7916(3) 0.3654(3) 0.6046(3) 0.0544(10) Uani 1 1 d . . .
C402 C 0.7040(5) 0.3343(4) 0.6490(4) 0.0380(12) Uani 1 1 d . . .
O403 O 0.5961(5) 0.2039(4) 0.9359(3) 0.0772(15) Uani 1 1 d . . .
C403 C 0.5838(5) 0.2340(4) 0.8521(4) 0.0452(13) Uani 1 1 d . . .

loop_
_atom_site_aniso_label
_atom_site_aniso_U_11
_atom_site_aniso_U_22
_atom_site_aniso_U_33
_atom_site_aniso_U_23
_atom_site_aniso_U_13
_atom_site_aniso_U_12
Co1 0.0292(3) 0.0295(4) 0.0331(3) -0.0162(3) -0.0075(3) 0.0056(3)
S1 0.0412(8) 0.0544(9) 0.0645(9) -0.0336(7) 0.0106(7) -0.0199(7)
O1 0.093(4) 0.080(4) 0.094(3) -0.040(3) -0.049(3) 0.047(3)
C1 0.026(2) 0.025(2) 0.032(2) -0.0078(18) -0.0082(19) 0.0050(19)
Co2 0.0269(3) 0.0286(3) 0.0302(3) -0.0107(3) -0.0086(3) 0.0050(3)
S2 0.0477(8) 0.0315(7) 0.0642(9) -0.0175(6) -0.0128(7) -0.0047(6)
C2 0.023(2) 0.027(2) 0.026(2) -0.0107(18) -0.0065(17) 0.0021(18)
Co3 0.0253(3) 0.0212(3) 0.0228(3) -0.0056(2) -0.0067(2) 0.0017(2)
C3 0.021(2) 0.025(2) 0.028(2) -0.0107(17) -0.0044(17) -0.0001(18)
Co4 0.0307(3) 0.0220(3) 0.0275(3) -0.0090(2) -0.0101(3) 0.0026(3)
C4 0.047(3) 0.035(3) 0.022(2) -0.0095(19) -0.010(2) 0.013(2)
C5 0.046(3) 0.041(3) 0.019(2) -0.0139(19) -0.006(2) 0.016(2)
C6 0.025(2) 0.020(2) 0.028(2) -0.0075(17) -0.0065(18) 0.0015(18)
C7 0.030(2) 0.020(2) 0.024(2) -0.0036(16) -0.0058(18) 0.0001(19)
C8 0.032(2) 0.027(2) 0.023(2) -0.0092(18) -0.0052(18) 0.002(2)
C9 0.032(2) 0.018(2) 0.022(2) -0.0049(16) -0.0081(18) 0.0009(18)
C10 0.032(2) 0.022(2) 0.024(2) -0.0079(17) -0.0058(18) 0.0001(19)
C11 0.032(3) 0.026(2) 0.033(2) -0.0114(19) 0.002(2) 0.000(2)
C12 0.032(3) 0.046(3) 0.079(4) -0.031(3) 0.017(3) -0.003(3)
C13 0.058(4) 0.075(4) 0.031(3) -0.001(3) 0.011(3) -0.023(3)
C14 0.064(5) 0.057(5) 0.179(8) -0.078(5) 0.057(5) -0.030(4)
C15 0.082(5) 0.072(5) 0.067(4) -0.009(4) -0.009(4) 0.041(4)
C16 0.057(4) 0.040(3) 0.063(4) -0.012(3) -0.012(3) 0.002(3)
C17 0.053(3) 0.031(3) 0.054(3) -0.010(2) -0.016(3) -0.006(3)
C18 0.040(3) 0.028(3) 0.044(3) -0.005(2) -0.012(2) -0.002(2)
C19 0.057(4) 0.048(3) 0.041(3) -0.013(3) 0.013(3) -0.011(3)
C20 0.058(4) 0.028(3) 0.073(4) 0.007(3) -0.013(3) -0.001(3)
O101 0.053(3) 0.097(4) 0.068(3) -0.051(3) -0.025(2) 0.004(2)
C101 0.039(3) 0.046(3) 0.042(3) -0.027(2) -0.003(2) 0.001(2)
O102 0.070(3) 0.070(3) 0.048(2) -0.013(2) 0.004(2) -0.026(2)
C102 0.037(3) 0.050(3) 0.037(3) -0.021(2) -0.005(2) -0.002(3)
O103 0.119(4) 0.063(3) 0.099(4) -0.046(3) -0.026(3) 0.052(3)
C103 0.062(4) 0.045(3) 0.057(3) -0.028(3) -0.018(3) 0.018(3)
O201 0.074(3) 0.086(3) 0.045(2) -0.036(2) -0.008(2) -0.005(2)
C201 0.038(3) 0.042(3) 0.043(3) -0.016(2) -0.012(2) 0.004(2)
C202 0.039(3) 0.049(3) 0.040(3) -0.018(2) -0.009(2) -0.004(3)
O202 0.069(3) 0.064(3) 0.061(3) -0.014(2) -0.008(2) -0.030(2)
O203 0.055(3) 0.056(3) 0.070(3) -0.011(2) -0.019(2) 0.029(2)
C203 0.035(3) 0.045(3) 0.040(3) -0.011(2) -0.012(2) 0.006(3)
O301 0.038(2) 0.057(3) 0.044(2) -0.0070(18) 0.0083(18) 0.0019(19)
C301 0.039(3) 0.032(3) 0.027(2) -0.0084(19) -0.008(2) 0.007(2)
O302 0.049(2) 0.0259(19) 0.068(2) -0.0121(17) -0.0279(19) 0.0107(17)
C302 0.031(3) 0.027(3) 0.035(2) -0.0082(19) -0.010(2) -0.001(2)
O303 0.071(3) 0.059(3) 0.051(2) -0.031(2) -0.019(2) -0.009(2)
C303 0.040(3) 0.034(3) 0.034(3) -0.010(2) -0.013(2) 0.003(2)
O401 0.050(2) 0.035(2) 0.078(3) -0.0324(19) -0.023(2) 0.0121(18)
C401 0.035(3) 0.032(3) 0.043(3) -0.015(2) -0.011(2) -0.001(2)
O402 0.034(2) 0.063(3) 0.063(2) -0.021(2) -0.0065(19) -0.006(2)
C402 0.041(3) 0.036(3) 0.042(3) -0.018(2) -0.016(2) 0.007(2)
O403 0.134(4) 0.064(3) 0.046(2) -0.010(2) -0.052(3) -0.006(3)
C403 0.064(4) 0.036(3) 0.043(3) -0.015(2) -0.024(3) 0.001(3)

loop_
_atom_type_symbol
_atom_type_description
_atom_type_scat_dispersion_real
_atom_type_scat_dispersion_imag
_atom_type_scat_source
C C 0.0033 0.0016 'International Tables Vol C Tables 4.2.6.8 and 6.1.1.4'
H H 0.0000 0.0000 'International Tables Vol C Tables 4.2.6.8 and 6.1.1.4'
O O 0.0106 0.0060 'International Tables Vol C Tables 4.2.6.8 and 6.1.1.4'
Co Co 0.3494 0.9721 'International Tables Vol C Tables 4.2.6.8 and 6.1.1.4'
S S 0.1246 0.1234 'International Tables Vol C Tables 4.2.6.8 and 6.1.1.4'
Cl Cl 0.1484 0.1585 'International Tables Vol C Tables 4.2.6.8 and 6.1.1.4'

loop_
_geom_angle_atom_site_label_1
_geom_angle_atom_site_label_2
_geom_angle_atom_site_label_3
_geom_angle
_geom_angle_site_symmetry_1
_geom_angle_site_symmetry_3
_geom_angle_publ_flag
Cl1 C0 Cl2 114.8(11) . . ?
Cl1 C0 Cl3 110.9(10) . . ?
Cl2 C0 Cl3 108.8(9) . . ?
C101 Co1 C103 98.3(3) . . ?
C101 Co1 C102 96.2(2) . . ?
C103 Co1 C102 104.7(3) . . ?
C101 Co1 C2 101.50(19) . . ?
C103 Co1 C2 143.5(2) . . ?
C102 Co1 C2 103.3(2) . . ?
C101 Co1 C1 104.3(2) . . ?
C103 Co1 C1 105.1(2) . . ?
C102 Co1 C1 140.5(2) . . ?
C2 Co1 C1 40.11(17) . . ?
C101 Co1 Co2 152.33(15) . . ?
C103 Co1 Co2 101.60(18) . . ?
C102 Co1 Co2 97.11(17) . . ?
C2 Co1 Co2 51.75(12) . . ?
C1 Co1 Co2 51.83(14) . . ?
C14 S1 C11 107.4(3) . . ?
C16 O1 C15 117.5(5) . . ?
C2 C1 C18 141.3(4) . . ?
C2 C1 Co1 69.3(2) . . ?
C18 C1 Co1 137.4(4) . . ?
C2 C1 Co2 69.9(3) . . ?
C18 C1 Co2 133.2(3) . . ?
Co1 C1 Co2 76.76(16) . . ?
C201 Co2 C203 98.5(2) . . ?
C201 Co2 C202 98.4(2) . . ?
C203 Co2 C202 105.7(2) . . ?
C201 Co2 C2 105.7(2) . . ?
C203 Co2 C2 141.6(2) . . ?
C202 Co2 C2 99.9(2) . . ?
C201 Co2 C1 102.0(2) . . ?
C203 Co2 C1 106.6(2) . . ?
C202 Co2 C1 138.5(2) . . ?
C2 Co2 C1 39.77(17) . . ?
C201 Co2 Co1 152.62(18) . . ?
C203 Co2 Co1 96.13(17) . . ?
C202 Co2 Co1 99.79(16) . . ?
C2 Co2 Co1 50.96(12) . . ?
C1 Co2 Co1 51.41(12) . . ?
C17 S2 C18 106.8(2) . . ?
C1 C2 C3 143.0(4) . . ?
C1 C2 Co1 70.6(2) . . ?
C3 C2 Co1 135.1(3) . . ?
C1 C2 Co2 70.4(3) . . ?
C3 C2 Co2 132.3(3) . . ?
Co1 C2 Co2 77.29(15) . . ?
C303 Co3 C302 100.0(2) . . ?
C303 Co3 C301 98.1(2) . . ?
C302 Co3 C301 104.4(2) . . ?
C303 Co3 C9 102.00(19) . . ?
C302 Co3 C9 141.69(18) . . ?
C301 Co3 C9 103.12(19) . . ?
C303 Co3 C10 101.0(2) . . ?
C302 Co3 C10 104.89(18) . . ?
C301 Co3 C10 141.40(19) . . ?
C9 Co3 C10 40.11(17) . . ?
C303 Co3 Co4 151.22(15) . . ?
C302 Co3 Co4 96.92(15) . . ?
C301 Co3 Co4 100.05(15) . . ?
C9 Co3 Co4 52.07(12) . . ?
C10 Co3 Co4 51.83(13) . . ?
C8 C3 C4 116.8(4) . . ?
C8 C3 C2 122.3(4) . . ?
C4 C3 C2 120.9(4) . . ?
C403 Co4 C401 98.6(2) . . ?
C403 Co4 C402 98.2(2) . . ?
C401 Co4 C402 103.9(2) . . ?
C403 Co4 C10 103.1(2) . . ?
C401 Co4 C10 104.6(2) . . ?
C402 Co4 C10 141.16(19) . . ?
C403 Co4 C9 102.8(2) . . ?
C401 Co4 C9 141.6(2) . . ?
C402 Co4 C9 104.2(2) . . ?
C10 Co4 C9 39.54(17) . . ?
C403 Co4 Co3 151.74(18) . . ?
C401 Co4 Co3 99.34(16) . . ?
C402 Co4 Co3 98.46(15) . . ?
C10 Co4 Co3 51.11(11) . . ?
C9 Co4 Co3 50.83(11) . . ?
C5 C4 C3 121.6(4) . . ?
C4 C5 C6 121.0(4) . . ?
C7 C6 C5 117.6(4) . . ?
C7 C6 C9 121.9(4) . . ?
C5 C6 C9 120.5(4) . . ?
C8 C7 C6 121.4(4) . . ?
C7 C8 C3 121.4(4) . . ?
C10 C9 C6 143.9(4) . . ?
C10 C9 Co3 70.3(2) . . ?
C6 C9 Co3 135.4(3) . . ?
C10 C9 Co4 70.0(3) . . ?
C6 C9 Co4 131.7(3) . . ?
Co3 C9 Co4 77.10(14) . . ?
C9 C10 C11 143.5(4) . . ?
C9 C10 Co3 69.6(2) . . ?
C11 C10 Co3 135.1(3) . . ?
C9 C10 Co4 70.5(3) . . ?
C11 C10 Co4 132.6(3) . . ?
Co3 C10 Co4 77.06(16) . . ?
C10 C11 C13 110.5(4) . . ?
C10 C11 C12 111.2(4) . . ?
C13 C11 C12 110.6(4) . . ?
C10 C11 S1 111.4(3) . . ?
C13 C11 S1 110.9(4) . . ?
C12 C11 S1 101.9(4) . . ?
C15 C14 S1 118.7(5) . . ?
C14 C15 O1 109.3(6) . . ?
O1 C16 C17 107.1(5) . . ?
C16 C17 S2 117.4(4) . . ?
C1 C18 C20 111.4(4) . . ?
C1 C18 C19 111.3(4) . . ?
C20 C18 C19 110.3(5) . . ?
C1 C18 S2 111.1(3) . . ?
C20 C18 S2 104.6(4) . . ?
C19 C18 S2 107.9(4) . . ?
C53 C52 C51 120.3(12) . . ?
C52 C53 C53 131.5(17) . 2_737 ?
O101 C101 Co1 176.5(5) . . ?
O102 C102 Co1 177.7(5) . . ?
O103 C103 Co1 179.3(6) . . ?
O201 C201 Co2 179.2(5) . . ?
O202 C202 Co2 178.1(5) . . ?
O203 C203 Co2 179.1(5) . . ?
O301 C301 Co3 178.2(4) . . ?
O302 C302 Co3 177.5(4) . . ?
O303 C303 Co3 178.7(5) . . ?
O401 C401 Co4 178.9(5) . . ?
O402 C402 Co4 179.5(5) . . ?
O403 C403 Co4 179.1(5) . . ?

loop_
_geom_bond_atom_site_label_1
_geom_bond_atom_site_label_2
_geom_bond_distance
_geom_bond_site_symmetry_2
_geom_bond_publ_flag
C0 Cl1 1.648(15) . ?
C0 Cl2 1.707(15) . ?
C0 Cl3 1.771(15) . ?
Co1 C101 1.797(6) . ?
Co1 C103 1.818(5) . ?
Co1 C102 1.822(6) . ?
Co1 C2 1.956(4) . ?
Co1 C1 1.972(4) . ?
Co1 Co2 2.4561(9) . ?
S1 C14 1.785(6) . ?
S1 C11 1.838(5) . ?
O1 C16 1.385(7) . ?
O1 C15 1.430(7) . ?
C1 C2 1.347(6) . ?
C1 C18 1.507(7) . ?
C1 Co2 1.984(5) . ?
Co2 C201 1.776(5) . ?
Co2 C203 1.817(5) . ?
Co2 C202 1.821(6) . ?
Co2 C2 1.977(4) . ?
S2 C17 1.805(5) . ?
S2 C18 1.841(5) . ?
C2 C3 1.462(6) . ?
Co3 C303 1.805(6) . ?
Co3 C302 1.815(5) . ?
Co3 C301 1.830(5) . ?
Co3 C9 1.959(4) . ?
Co3 C10 1.968(4) . ?
Co3 Co4 2.4638(8) . ?
C3 C8 1.393(6) . ?
C3 C4 1.398(6) . ?
Co4 C403 1.787(5) . ?
Co4 C401 1.819(5) . ?
Co4 C402 1.821(6) . ?
Co4 C10 1.987(5) . ?
Co4 C9 1.994(4) . ?
C4 C5 1.374(6) . ?
C5 C6 1.396(6) . ?
C6 C7 1.383(6) . ?
C6 C9 1.459(6) . ?
C7 C8 1.379(6) . ?
C9 C10 1.347(6) . ?
C10 C11 1.497(6) . ?
C11 C13 1.525(7) . ?
C11 C12 1.533(7) . ?
C14 C15 1.407(10) . ?
C16 C17 1.494(7) . ?
C18 C20 1.525(7) . ?
C18 C19 1.535(7) . ?
C51 C52 1.543(14) . ?
C52 C53 1.350(14) . ?
C53 C53 1.368(15) 2_737 ?
O101 C101 1.132(6) . ?
O102 C102 1.123(6) . ?
O103 C103 1.133(6) . ?
O201 C201 1.145(6) . ?
C202 O202 1.132(6) . ?
O203 C203 1.136(6) . ?
O301 C301 1.121(5) . ?
O302 C302 1.130(5) . ?
O303 C303 1.131(6) . ?
O401 C401 1.135(5) . ?
O402 C402 1.139(6) . ?
O403 C403 1.138(6) . ?
